data_5000288
loop_
_publ_author_name
'Coalter, Joseph N.'
'Huffman, John C.'
'Caulton, Kenneth G.'

_publ_section_title
;
 Cleavage of H-C(sp^2^) and C(sp^2^)-X Bonds (X = Alkyl, Aryl, OR, NR~2~):
 Facile Decarbonylation, Isonitrile Abstraction, or Dehydrogenation of
 Aldehydes, Esters, Amides, Amines, and Imines by [RuHCl(P^i^Pr~3~)~2~]~2~
;
_journal_issue 18
_journal_name_full Organometallics
_journal_page_first 3569
_journal_page_last 3578
_journal_paper_doi 10.1021/om000390y
_journal_volume 19
_journal_year 2000
_chemical_formula_sum 'C21 H50 Cl N O P2 Ru'
_chemical_formula_weight 531.104
_space_group_IT_number 36
_symmetry_cell_setting orthorhombic
_symmetry_space_group_name_Hall 'C 2c -2'
_symmetry_space_group_name_H-M 'C m c 21'
_audit_creation_method 'minor manual editing of SDT2CIF v. 1.2 BETA  output'
_cell_angle_alpha 90
_cell_angle_beta 90
_cell_angle_gamma 90
_cell_formula_units_Z 4
_cell_length_a 21.4725(8)
_cell_length_b 8.8163(4)
_cell_length_c 14.0146(6)
_cell_measurement_reflns_used 7284
_cell_measurement_temperature 115(2)
_cell_measurement_theta_max 29.96
_cell_measurement_theta_min 2.50
_cell_volume 2653.08(19)
_computing_cell_refinement 'SAINT (Bruker, 1999)'
_computing_data_collection 'SMART (Bruker, 1999)'
_computing_data_reduction 'SAINT (Bruker, 1999), XTEL (local package)'
_computing_molecular_graphics 'XTEL, local package'
_computing_publication_material 'XTEL, local package'
_computing_structure_refinement 'XTEL, local package'
_computing_structure_solution 'SHELXS-97 (Sheldrick, 1997)'
_diffrn_ambient_temperature 115(2)
_diffrn_detector 'CCD area detector'
_diffrn_detector_area_resol_mean 44.52
_diffrn_detector_type 'Bruker SMART 6000'
_diffrn_measured_fraction_theta_full 1
_diffrn_measured_fraction_theta_max 1
_diffrn_measurement_details '   0.30 degree frames measured for   5.15 seconds each'
_diffrn_measurement_device 'three-circle goniometer with fixed chi'
_diffrn_measurement_device_type 'Bruker Platform goniometer'
_diffrn_measurement_method '\w scans'
_diffrn_radiation_type 'Mo K\a'
_diffrn_radiation_wavelength 0.71073
_diffrn_reflns_av_R_equivalents 0.052
_diffrn_reflns_limit_h_max 30
_diffrn_reflns_limit_h_min -30
_diffrn_reflns_limit_k_max 12
_diffrn_reflns_limit_k_min -12
_diffrn_reflns_limit_l_max 19
_diffrn_reflns_limit_l_min -19
_diffrn_reflns_number 29332
_diffrn_reflns_theta_full 30.0186
_diffrn_reflns_theta_max 30.0186
_diffrn_reflns_theta_min 2.49734
_diffrn_standards_decay_% 0.0
_diffrn_standards_interval_time 260
_diffrn_standards_number 7285
_exptl_absorpt_coefficient_mu 0.8239
_exptl_absorpt_correction_T_max 1.000000
_exptl_absorpt_correction_T_min 0.918463
_exptl_absorpt_correction_type semi-empirical
_exptl_absorpt_process_details SADABS
_exptl_crystal_colour colorless
_exptl_crystal_density_diffrn 1.33
_exptl_crystal_density_meas ?
_exptl_crystal_density_method 'not measured'
_exptl_crystal_description 'irregular fragment'
_exptl_crystal_F_000 1128
_exptl_crystal_size_max .28
_exptl_crystal_size_mid .18
_exptl_crystal_size_min .10
_refine_diff_density_max 1
_refine_diff_density_min -0.45
_refine_ls_abs_structure_details none
_refine_ls_abs_structure_Flack ?
_refine_ls_extinction_coef 0.000000014(10)
_refine_ls_extinction_expression
;
Larson, A. C. (1967).  Acta Cryst. 23, p. 664.  Eq. (3)
;
_refine_ls_extinction_method Zachariasen
_refine_ls_goodness_of_fit_ref 0.6094
_refine_ls_hydrogen_treatment ?
_refine_ls_matrix_type full
_refine_ls_number_parameters 234
_refine_ls_number_reflns 3204
_refine_ls_R_factor_gt 0.0193
_refine_ls_shift/su_max 0.2603
_refine_ls_structure_factor_coef F
_refine_ls_weighting_details w^-1^=\s^2^(F)+(.07F)^2^
_refine_ls_weighting_scheme calc
_refine_ls_wR_factor_ref 0.0225
_reflns_number_gt 3204
_reflns_number_total 3971
_reflns_threshold_expression 'Fo^2^> 3.00\s(Fo^2^)'
_cod_data_source_file 00008.cif
_cod_data_source_block MSC00008
_cod_original_formula_sum 'C21 H50 Cl1 N1 O1 P2 Ru1'
_cod_database_code 5000288

loop_
_symmetry_equiv_pos_as_xyz
x,y,z
1/2+x,1/2+y,z
-x,y,z
1/2-x,1/2+y,z
x,-y,1/2+z
1/2+x,1/2-y,1/2+z
-x,-y,1/2+z
1/2-x,1/2-y,1/2+z

loop_
_atom_site_label
_atom_site_type_symbol
_atom_site_fract_x
_atom_site_fract_y
_atom_site_fract_z
_atom_site_U_iso_or_equiv
_atom_site_adp_type
_atom_site_occupancy
_atom_site_disorder_group
_atom_site_disorder_assembly
RU1 RU 0.5 0.84902(3) 0.25 0.01345(6) Uani 1 0 .
CL2 CL 0.5 0.90982(12) 0.07961(8) 0.0209(3) Uani 1 0 .
P3 P 0.60971(3) 0.87471(6) 0.25499(10) 0.01433(16) Uani 1 0 .
C4 C 0.6494(2) 0.8195(5) 0.1433(3) 0.0243(11) Uani 1 0 .
C5 C 0.7200(2) 0.8479(8) 0.1377(4) 0.0401(16) Uani 1 0 .
C6 C 0.63388(18) 0.6572(5) 0.1118(3) 0.0334(11) Uani 1 0 .
C7 C 0.63487(13) 1.0756(3) 0.2696(2) 0.0228(9) Uani 1 0 .
C8 C 0.61453(18) 1.1750(4) 0.1866(3) 0.0326(11) Uani 1 0 .
C9 C 0.6116(2) 1.1411(5) 0.3645(4) 0.0347(13) Uani 1 0 .
C10 C 0.6487(2) 0.7796(5) 0.3585(4) 0.0258(11) Uani 1 0 .
C11 C 0.7133(3) 0.8384(7) 0.3867(4) 0.0393(15) Uani 1 0 .
C12 C 0.6516(2) 0.6064(5) 0.3469(4) 0.0361(12) Uani 1 0 .
O13 O 0.5 0.5838(3) 0.2489(4) 0.0196(6) Uani 1 0 .
C14 C 0.5 0.6608(5) 0.3237(3) 0.0180(10) Uani 1 0 .
N15 N 0.5 0.6050(4) 0.4117(3) 0.0198(10) Uani 1 0 .
C16 C 0.5 0.4403(5) 0.4250(4) 0.0274(14) Uani 1 0 .
C17 C 0.5 0.6945(6) 0.4982(4) 0.0316(15) Uani 1 0 .
H1 H 0.5 1.015(5) 0.267(4) 0.023(13) Uiso 1 0 .
H2 H 0.6259(17) 0.883(4) 0.091(3) 0.019(9) Uiso 1 0 .
H3 H 0.731(2) 0.838(6) 0.079(4) 0.046(15) Uiso 1 0 .
H4 H 0.735(2) 0.951(5) 0.151(3) 0.038(11) Uiso 1 0 .
H5 H 0.747(3) 0.781(7) 0.171(5) 0.06(2) Uiso 1 0 .
H6 H 0.588(2) 0.626(5) 0.122(3) 0.046(12) Uiso 1 0 .
H7 H 0.648(2) 0.657(5) 0.033(4) 0.063(16) Uiso 1 0 .
H8 H 0.661(2) 0.585(6) 0.139(3) 0.049(16) Uiso 1 0 .
H9 H 0.6836(13) 1.072(3) 0.271(2) 0.016(8) Uiso 1 0 .
H10 H 0.6298(18) 1.145(4) 0.127(3) 0.011(11) Uiso 1 0 .
H11 H 0.5641(18) 1.176(4) 0.175(3) 0.026(10) Uiso 1 0 .
H12 H 0.6293(19) 1.283(4) 0.195(3) 0.031(10) Uiso 1 0 .
H13 H 0.634(3) 1.248(6) 0.372(4) 0.062(15) Uiso 1 0 .
H14 H 0.565(2) 1.142(6) 0.369(4) 0.052(14) Uiso 1 0 .
H15 H 0.620(2) 1.082(5) 0.419(4) 0.056(15) Uiso 1 0 .
H16 H 0.624(2) 0.797(5) 0.410(3) 0.022(10) Uiso 1 0 .
H17 H 0.743(3) 0.813(8) 0.336(5) 0.06(2) Uiso 1 0 .
H18 H 0.715(2) 0.943(6) 0.405(3) 0.049(13) Uiso 1 0 .
H19 H 0.727(3) 0.786(6) 0.453(4) 0.068(18) Uiso 1 0 .
H20 H 0.613(2) 0.564(5) 0.321(3) 0.038(11) Uiso 1 0 .
H21 H 0.6875(19) 0.573(4) 0.302(3) 0.039(11) Uiso 1 0 .
H22 H 0.665(2) 0.578(5) 0.423(3) 0.051(12) Uiso 1 0 .
H23 H 0.5 0.395(6) 0.370(4) 0.031(15) Uiso 1 0 .
H24 H 0.535(2) 0.411(5) 0.462(3) 0.043(12) Uiso 1 0 .
H25 H 0.5 0.799(6) 0.469(4) 0.031(15) Uiso 1 0 .
H26 H 0.465(2) 0.673(5) 0.538(4) 0.052(15) Uiso 1 0 .

loop_
_atom_site_aniso_label
_atom_site_aniso_U_11
_atom_site_aniso_U_22
_atom_site_aniso_U_33
_atom_site_aniso_U_12
_atom_site_aniso_U_13
_atom_site_aniso_U_23
RU1 0.0103(4) 0.01106(13) 0.0190(3) 0 0 0.0001(3)
CL2 0.0175(7) 0.0237(5) 0.0216(6) 0 0 0.0020(4)
P3 0.0105(4) 0.0135(3) 0.0190(5) 0.00038(18) 0.0002(5) -0.0001(5)
C4 0.0171(17) 0.027(2) 0.028(2) 0.0006(15) 0.0038(14) -0.0078(15)
C5 0.019(2) 0.055(3) 0.047(3) -0.004(2) 0.0122(19) -0.020(2)
C6 0.027(2) 0.0311(18) 0.042(2) 0.0038(16) 0.0011(16) -0.0147(17)
C7 0.0154(12) 0.0161(10) 0.037(2) -0.0033(9) 0.0000(11) -0.0011(12)
C8 0.029(2) 0.0206(17) 0.049(2) -0.0048(14) -0.0037(18) 0.0115(17)
C9 0.028(2) 0.030(2) 0.046(3) -0.0058(17) 0.0063(19) -0.018(2)
C10 0.0161(18) 0.032(2) 0.029(2) 0.0010(15) -0.0047(15) 0.0113(16)
C11 0.023(2) 0.050(3) 0.045(3) -0.009(2) -0.016(2) 0.017(2)
C12 0.023(2) 0.0268(18) 0.059(3) 0.0040(15) -0.0034(18) 0.0192(19)
O13 0.0185(12) 0.0185(10) 0.0220(12) 0 0 0.001(3)
C14 0.0124(17) 0.0152(17) 0.0264(19) 0 0 -0.0014(16)
N15 0.0206(18) 0.0152(15) 0.0235(18) 0 0 0.0003(13)
C16 0.033(3) 0.019(2) 0.030(3) 0 0 0.004(2)
C17 0.043(3) 0.029(2) 0.024(2) 0 0 -0.0006(19)

loop_
_atom_type_symbol
_atom_type_description
_atom_type_scat_dispersion_real
_atom_type_scat_dispersion_imag
_atom_type_scat_source
RU Ru -1.42 0.836 'International Tables Vol. IV (1974) Table 2.2B'
CL Cl 0.132 0.159 'International Tables Vol. IV (1974) Table 2.2B'
P P 0.09 0.095 'International Tables Vol. IV (1974) Table 2.2B'
O O 0.008 0.006 'International Tables Vol. IV (1974) Table 2.2B'
N N 0.004 0.003 'International Tables Vol. IV (1974) Table 2.2B'
C C 0.002 0.002 'International Tables Vol. IV (1974) Table 2.2B'
H H 0 0 'International Tables Vol. IV (1974) Table 2.2B'

loop_
_geom_angle_atom_site_label_1
_geom_angle_atom_site_label_2
_geom_angle_atom_site_label_3
_geom_angle
_geom_angle_site_symmetry_1
_geom_angle_site_symmetry_2
_geom_angle_site_symmetry_3
_geom_angle_publ_flag
CL2 RU1 P3 90.46(3) . . . no
CL2 RU1 P3 90.46(3) . . 3_655 no
CL2 RU1 P3 90.46(3) 3_655 . . no
CL2 RU1 P3 90.46(3) 3_655 . 3_655 no
CL2 RU1 P3 90.44(3) . . . no
CL2 RU1 P3 90.44(3) . . 3_655 no
CL2 RU1 P3 90.44(3) 3_655 . . no
CL2 RU1 P3 90.44(3) 3_655 . 3_655 no
CL2 RU1 O13 102.29(14) . . . no
CL2 RU1 O13 102.29(14) . . 3_655 no
CL2 RU1 O13 102.29(14) 3_655 . . no
CL2 RU1 O13 102.29(14) 3_655 . 3_655 no
CL2 RU1 C14 134.56(12) . . . no
CL2 RU1 C14 134.56(12) . . 3_655 no
CL2 RU1 C14 134.56(12) 3_655 . . no
CL2 RU1 C14 134.56(12) 3_655 . 3_655 no
CL2 RU1 H1 86(2) . . . no
CL2 RU1 H1 86(2) . . 3_655 no
CL2 RU1 H1 86(2) 3_655 . . no
CL2 RU1 H1 86(2) 3_655 . 3_655 no
P3 RU1 P3 168.51(3) . . 3_655 no
P3 RU1 P3 168.51(3) 3_655 . . no
P3 RU1 O13 95.500(14) . . . no
P3 RU1 O13 95.500(14) . . 3_655 no
P3 RU1 O13 95.500(14) 3_655 . . no
P3 RU1 O13 95.500(14) 3_655 . 3_655 no
P3 RU1 O13 95.500(14) . . . no
P3 RU1 O13 95.500(14) . . 3_655 no
P3 RU1 O13 95.500(14) 3_655 . . no
P3 RU1 O13 95.500(14) 3_655 . 3_655 no
P3 RU1 C14 93.76(2) . . . no
P3 RU1 C14 93.76(2) . . 3_655 no
P3 RU1 C14 93.76(2) 3_655 . . no
P3 RU1 C14 93.76(2) 3_655 . 3_655 no
P3 RU1 C14 93.76(2) . . . no
P3 RU1 C14 93.76(2) . . 3_655 no
P3 RU1 C14 93.76(2) 3_655 . . no
P3 RU1 C14 93.76(2) 3_655 . 3_655 no
P3 RU1 H1 84.31(4) . . . no
P3 RU1 H1 84.31(4) . . 3_655 no
P3 RU1 H1 84.31(4) 3_655 . . no
P3 RU1 H1 84.31(4) 3_655 . 3_655 no
P3 RU1 H1 84.31(4) . . . no
P3 RU1 H1 84.31(4) . . 3_655 no
P3 RU1 H1 84.31(4) 3_655 . . no
P3 RU1 H1 84.31(4) 3_655 . 3_655 no
O13 RU1 C14 32.27(17) . . . no
O13 RU1 C14 32.27(17) . . 3_655 no
O13 RU1 C14 32.27(17) 3_655 . . no
O13 RU1 C14 32.27(17) 3_655 . 3_655 no
O13 RU1 H1 171(2) . . . no
O13 RU1 H1 171(2) . . 3_655 no
O13 RU1 H1 171(2) 3_655 . . no
O13 RU1 H1 171(2) 3_655 . 3_655 no
C14 RU1 H1 139(2) . . . no
C14 RU1 H1 139(2) . . 3_655 no
C14 RU1 H1 139(2) 3_655 . . no
C14 RU1 H1 139(2) 3_655 . 3_655 no
RU1 P3 C4 114.10(15) . . . no
RU1 P3 C4 114.10(15) 3_655 . . no
RU1 P3 C7 112.50(9) . . . no
RU1 P3 C7 112.50(9) 3_655 . . no
RU1 P3 C10 115.14(15) . . . no
RU1 P3 C10 115.14(15) 3_655 . . no
C4 P3 C7 102.12(18) . . . no
C4 P3 C10 109.41(15) . . . no
C7 P3 C10 102.17(18) . . . no
RU1 O13 C14 56.7(2) . . . no
RU1 O13 C14 56.7(2) . . 3_655 no
RU1 O13 C14 56.7(2) 3_655 . . no
RU1 O13 C14 56.7(2) 3_655 . 3_655 no
C14 N15 C16 119.1(4) . . . no
C14 N15 C16 119.1(4) . . 3_655 no
C14 N15 C16 119.1(4) 3_655 . . no
C14 N15 C16 119.1(4) 3_655 . 3_655 no
C14 N15 C17 125.2(4) . . . no
C14 N15 C17 125.2(4) . . 3_655 no
C14 N15 C17 125.2(4) 3_655 . . no
C14 N15 C17 125.2(4) 3_655 . 3_655 no
C16 N15 C17 115.7(4) . . . no
C16 N15 C17 115.7(4) . . 3_655 no
C16 N15 C17 115.7(4) 3_655 . . no
C16 N15 C17 115.7(4) 3_655 . 3_655 no
P3 C4 C5 117.0(3) . . . no
P3 C4 C6 113.0(3) . . . no
P3 C4 H2 103(2) . . . no
C5 C4 C6 110.5(4) . . . no
C5 C4 H2 110(2) . . . no
C6 C4 H2 101(2) . . . no
C4 C5 H3 108(4) . . . no
C4 C5 H4 118(2) . . . no
C4 C5 H5 118(4) . . . no
H3 C5 H4 100(4) . . . no
H3 C5 H5 104(6) . . . no
H4 C5 H5 107(5) . . . no
C4 C6 H6 115(2) . . . no
C4 C6 H7 103(2) . . . no
C4 C6 H8 112(3) . . . no
H6 C6 H7 113(3) . . . no
H6 C6 H8 111(4) . . . no
H7 C6 H8 103(4) . . . no
P3 C7 C8 112.4(2) . . . no
P3 C7 C9 111.0(2) . . . no
P3 C7 H9 105.2(15) . . . no
C8 C7 C9 110.7(4) . . . no
C8 C7 H9 108.6(16) . . . no
C9 C7 H9 108.7(16) . . . no
C7 C8 H10 115(2) . . . no
C7 C8 H11 114(2) . . . no
C7 C8 H12 111(2) . . . no
H10 C8 H11 103(3) . . . no
H10 C8 H12 105(3) . . . no
H11 C8 H12 109(3) . . . no
C7 C9 H13 106(3) . . . no
C7 C9 H14 113(3) . . . no
C7 C9 H15 116(3) . . . no
H13 C9 H14 116(4) . . . no
H13 C9 H15 109(4) . . . no
H14 C9 H15 98(4) . . . no
P3 C10 C11 117.0(3) . . . no
P3 C10 C12 112.4(3) . . . no
P3 C10 H16 106(3) . . . no
C11 C10 C12 109.0(4) . . . no
C11 C10 H16 105(3) . . . no
C12 C10 H16 106(3) . . . no
C10 C11 H17 109(4) . . . no
C10 C11 H18 115(3) . . . no
C10 C11 H19 109(3) . . . no
H17 C11 H18 113(5) . . . no
H17 C11 H19 110(5) . . . no
H18 C11 H19 100(4) . . . no
C10 C12 H20 113(3) . . . no
C10 C12 H21 112(2) . . . no
C10 C12 H22 98(2) . . . no
H20 C12 H21 107(3) . . . no
H20 C12 H22 118(3) . . . no
H21 C12 H22 109(3) . . . no
RU1 C14 O13 91.0(3) . . . no
RU1 C14 O13 91.0(3) . . 3_655 no
RU1 C14 O13 91.0(3) 3_655 . . no
RU1 C14 O13 91.0(3) 3_655 . 3_655 no
RU1 C14 N15 143.7(3) . . . no
RU1 C14 N15 143.7(3) . . 3_655 no
RU1 C14 N15 143.7(3) 3_655 . . no
RU1 C14 N15 143.7(3) 3_655 . 3_655 no
O13 C14 N15 125.3(4) . . . no
O13 C14 N15 125.3(4) . . 3_655 no
O13 C14 N15 125.3(4) 3_655 . . no
O13 C14 N15 125.3(4) 3_655 . 3_655 no
N15 C16 H23 110(4) . . . no
N15 C16 H23 110(4) . . 3_655 no
N15 C16 H23 110(4) 3_655 . . no
N15 C16 H23 110(4) 3_655 . 3_655 no
N15 C16 H24 110(3) . . . no
N15 C16 H24 110(3) . . 3_655 no
N15 C16 H24 110(3) 3_655 . . no
N15 C16 H24 110(3) 3_655 . 3_655 no
N15 C16 H24 110(3) . . . no
N15 C16 H24 110(3) . . 3_655 no
N15 C16 H24 110(3) 3_655 . . no
N15 C16 H24 110(3) 3_655 . 3_655 no
H23 C16 H24 111(3) . . . no
H23 C16 H24 111(3) . . 3_655 no
H23 C16 H24 111(3) 3_655 . . no
H23 C16 H24 111(3) 3_655 . 3_655 no
H23 C16 H24 111(3) . . . no
H23 C16 H24 111(3) . . 3_655 no
H23 C16 H24 111(3) 3_655 . . no
H23 C16 H24 111(3) 3_655 . 3_655 no
H24 C16 H24 105(5) . . 3_655 no
H24 C16 H24 105(5) 3_655 . . no
N15 C17 H25 99(3) . . . no
N15 C17 H25 99(3) . . 3_655 no
N15 C17 H25 99(3) 3_655 . . no
N15 C17 H25 99(3) 3_655 . 3_655 no
N15 C17 H26 112(3) . . . no
N15 C17 H26 112(3) . . 3_655 no
N15 C17 H26 112(3) 3_655 . . no
N15 C17 H26 112(3) 3_655 . 3_655 no
N15 C17 H26 112(3) . . . no
N15 C17 H26 112(3) . . 3_655 no
N15 C17 H26 112(3) 3_655 . . no
N15 C17 H26 112(3) 3_655 . 3_655 no
H25 C17 H26 115(3) . . . no
H25 C17 H26 115(3) . . 3_655 no
H25 C17 H26 115(3) 3_655 . . no
H25 C17 H26 115(3) 3_655 . 3_655 no
H25 C17 H26 115(3) . . . no
H25 C17 H26 115(3) . . 3_655 no
H25 C17 H26 115(3) 3_655 . . no
H25 C17 H26 115(3) 3_655 . 3_655 no
H26 C17 H26 104(6) . . 3_655 no
H26 C17 H26 104(6) 3_655 . . no

loop_
_geom_bond_atom_site_label_1
_geom_bond_atom_site_label_2
_geom_bond_distance
_geom_bond_site_symmetry_1
_geom_bond_site_symmetry_2
_geom_bond_publ_flag
RU1 CL2 2.4474(11) . . no
RU1 CL2 2.4474(11) . 3_655 no
RU1 P3 2.3676(6) . . no
RU1 P3 2.3676(6) . 3_655 no
RU1 O13 2.338(2) . . no
RU1 O13 2.338(2) . 3_655 no
RU1 C14 1.955(4) . . no
RU1 C14 1.955(4) . 3_655 no
RU1 H1 1.49(4) . . no
RU1 H1 1.49(4) . 3_655 no
P3 C4 1.847(5) . . no
P3 C7 1.863(3) . . no
P3 C10 1.872(5) . . no
O13 C14 1.249(6) . . no
O13 C14 1.249(6) . 3_655 no
N15 C14 1.327(5) . . no
N15 C14 1.327(5) . 3_655 no
N15 C16 1.464(5) . . no
N15 C16 1.464(5) . 3_655 no
N15 C17 1.447(6) . . no
N15 C17 1.447(6) . 3_655 no
C4 C5 1.539(7) . . no
C4 C6 1.534(6) . . no
C4 H2 1.05(4) . . no
C5 H3 0.86(5) . . no
C5 H4 0.98(4) . . no
C5 H5 0.95(6) . . no
C6 H6 1.02(5) . . no
C6 H7 1.14(5) . . no
C6 H8 0.95(5) . . no
C7 C8 1.521(5) . . no
C7 C9 1.533(5) . . no
C7 H9 1.05(3) . . no
C8 H10 0.94(4) . . no
C8 H11 1.09(4) . . no
C8 H12 1.01(4) . . no
C9 H13 1.06(6) . . no
C9 H14 1.01(5) . . no
C9 H15 0.94(5) . . no
C10 C11 1.533(7) . . no
C10 C12 1.537(6) . . no
C10 H16 0.90(4) . . no
C11 H17 0.98(7) . . no
C11 H18 0.96(5) . . no
C11 H19 1.08(5) . . no
C12 H20 0.97(4) . . no
C12 H21 1.04(4) . . no
C12 H22 1.13(5) . . no
C16 H23 0.87(6) . . no
C16 H23 0.87(6) . 3_655 no
C16 H24 0.95(5) . . no
C16 H24 0.95(5) . 3_655 no
C17 H25 1.01(6) . . no
C17 H25 1.01(6) . 3_655 no
C17 H26 0.95(5) . . no
C17 H26 0.95(5) . 3_655 no
